data_4513690
loop_
_publ_author_name
'Xu, Zhong-Xuan'
'Ma, Yu-Lu'
'Xiao, Yu'
'Zhang, Lei'
'Zhang, Jian'

_publ_section_title
;
 A Series of Homochiral Helical Metal--Organic Frameworks Based on Proline
 Derivatives
;
_journal_issue 12
_journal_name_full 'Crystal Growth &amp; Design'
_journal_page_first 5901
_journal_paper_doi 10.1021/acs.cgd.5b01359
_journal_volume 15
_journal_year 2015
_chemical_absolute_configuration rm
_chemical_formula_sum 'C16 H10 Cd1.5 N2 O9'
_chemical_formula_weight 542.86
_chemical_name_systematic
; 
 ? 
;
_space_group_IT_number 5
_symmetry_cell_setting monoclinic
_symmetry_space_group_name_Hall 'C 2y'
_symmetry_space_group_name_H-M 'C 1 2 1'
_atom_sites_solution_hydrogens geom
_atom_sites_solution_primary direct
_atom_sites_solution_secondary difmap
_audit_creation_method SHELXL-97
_cell_angle_alpha 90.00
_cell_angle_beta 106.694(5)
_cell_angle_gamma 90.00
_cell_formula_units_Z 4
_cell_length_a 22.8156(11)
_cell_length_b 6.9955(4)
_cell_length_c 14.4043(7)
_cell_measurement_reflns_used 2427
_cell_measurement_temperature 100.12(10)
_cell_measurement_theta_max 74.1903
_cell_measurement_theta_min 3.2001
_cell_volume 2202.1(2)
_computing_structure_refinement 'SHELXL-97 (Sheldrick, 1997)'
_computing_structure_solution 'SHELXS-97 (Sheldrick, 1990)'
_diffrn_ambient_temperature 100.12(10)
_diffrn_detector_area_resol_mean 10.3503
_diffrn_measured_fraction_theta_full 0.993
_diffrn_measured_fraction_theta_max 0.993
_diffrn_measurement_device_type 'SuperNova, Dual, Cu at zero, Atlas'
_diffrn_radiation_monochromator graphite
_diffrn_radiation_source 'fine-focus sealed tube'
_diffrn_radiation_type CuK\a
_diffrn_radiation_wavelength 1.54184
_diffrn_reflns_av_R_equivalents 0.0317
_diffrn_reflns_av_sigmaI/netI 0.0417
_diffrn_reflns_limit_h_max 27
_diffrn_reflns_limit_h_min -25
_diffrn_reflns_limit_k_max 5
_diffrn_reflns_limit_k_min -8
_diffrn_reflns_limit_l_max 17
_diffrn_reflns_limit_l_min -17
_diffrn_reflns_number 3978
_diffrn_reflns_theta_full 69.98
_diffrn_reflns_theta_max 69.98
_diffrn_reflns_theta_min 3.20
_exptl_absorpt_coefficient_mu 12.130
_exptl_absorpt_correction_T_max 1.0000
_exptl_absorpt_correction_T_min 0.59532
_exptl_absorpt_correction_type multi-scan
_exptl_absorpt_process_details
'CrysAlisPro, Agilent Technologies,Version 1.171.36.20 (release 27-06-2012 CrysAlis171 .NET)Empirical absorption correction using spherical harmonics, implemented in SCALE3 ABSPACK scaling algorithm.'
_exptl_crystal_colour colorless
_exptl_crystal_density_diffrn 1.637
_exptl_crystal_density_method 'not measured'
_exptl_crystal_description block
_exptl_crystal_F_000 1056
_exptl_crystal_size_max 0.1
_exptl_crystal_size_mid 0.05
_exptl_crystal_size_min 0.05
_refine_diff_density_max 0.961
_refine_diff_density_min -1.112
_refine_diff_density_rms 0.139
_refine_ls_abs_structure_details 'Flack H D (1983), Acta Cryst. A39, 876-881'
_refine_ls_abs_structure_Flack 0.006(14)
_refine_ls_extinction_method none
_refine_ls_goodness_of_fit_ref 0.974
_refine_ls_hydrogen_treatment constr
_refine_ls_matrix_type full
_refine_ls_number_parameters 253
_refine_ls_number_reflns 2844
_refine_ls_number_restraints 1
_refine_ls_restrained_S_all 0.974
_refine_ls_R_factor_all 0.0458
_refine_ls_R_factor_gt 0.0422
_refine_ls_shift/su_max 0.036
_refine_ls_shift/su_mean 0.002
_refine_ls_structure_factor_coef Fsqd
_refine_ls_weighting_details 'calc w=1/[\s^2^(Fo^2^)+(0.0900P)^2^+0.0000P] where P=(Fo^2^+2Fc^2^)/3'
_refine_ls_weighting_scheme calc
_refine_ls_wR_factor_gt 0.1141
_refine_ls_wR_factor_ref 0.1185
_reflns_number_gt 2599
_reflns_number_total 2844
_reflns_threshold_expression >2sigma(I)
_cod_data_source_file cg5b01359_si_001.cif
_cod_data_source_block 1-D
_cod_depositor_comments 'Adding full bibliography for 4513689--4513696.cif.'
_cod_original_cell_volume 2202.13(19)
_cod_original_sg_symbol_H-M C2
_cod_database_code 4513690

loop_
_symmetry_equiv_pos_as_xyz
'x, y, z'
'-x, y, -z'
'x+1/2, y+1/2, z'
'-x+1/2, y+1/2, -z'

loop_
_atom_site_label
_atom_site_type_symbol
_atom_site_fract_x
_atom_site_fract_y
_atom_site_fract_z
_atom_site_U_iso_or_equiv
_atom_site_adp_type
_atom_site_occupancy
_atom_site_symmetry_multiplicity
_atom_site_calc_flag
_atom_site_refinement_flags
Cd1 Cd 0.5000 0.51178(17) 1.0000 0.0462(3) Uani 1 2 d S
Cd2 Cd 0.911460(19) -0.02058(9) 1.69182(3) 0.03613(17) Uani 1 1 d .
O1 O 0.5916(2) 0.5092(12) 1.1291(4) 0.049(2) Uani 1 1 d .
O7 O 0.9376(2) 0.0265(12) 1.1038(4) 0.050(2) Uani 1 1 d .
O5 O 0.9288(3) -0.0948(10) 1.5410(4) 0.0469(17) Uani 1 1 d .
C14 C 0.9486(2) -0.0248(17) 1.1892(4) 0.0309(14) Uani 1 1 d .
N1 N 0.7487(2) 0.4395(11) 1.1502(4) 0.0326(16) Uani 1 1 d .
O3 O 0.6995(2) 0.1748(9) 1.1801(4) 0.0362(12) Uani 1 1 d .
C10 C 0.9156(3) -0.0053(14) 1.3431(5) 0.0314(16) Uani 1 1 d .
H10A H 0.9519 -0.0650 1.3769 0.038 Uiso 1 1 calc R
O6 O 0.9944(2) -0.1278(9) 1.2326(4) 0.0399(14) Uani 1 1 d .
O2 O 0.6705(2) 0.5599(10) 1.2560(4) 0.0390(13) Uani 1 1 d .
O2W O 0.8760(3) -0.3403(12) 1.6988(5) 0.0551(18) Uani 1 1 d .
C7 C 0.8075(3) 0.1764(12) 1.2419(5) 0.0302(16) Uani 1 1 d .
C13 C 0.8851(4) 0.0111(14) 1.4966(5) 0.042(2) Uani 1 1 d .
C1 C 0.6479(3) 0.5382(13) 1.1669(5) 0.0331(17) Uani 1 1 d .
C2 C 0.6904(3) 0.5327(11) 1.1028(5) 0.0274(16) Uani 1 1 d .
H2A H 0.6703 0.4701 1.0410 0.033 Uiso 1 1 calc R
C11 C 0.9045(3) 0.0353(13) 1.2448(5) 0.0314(17) Uani 1 1 d .
O4 O 0.8523(3) 0.0876(14) 1.5401(4) 0.075(3) Uani 1 1 d .
C12 C 0.8511(3) 0.1282(12) 1.1949(5) 0.0289(16) Uani 1 1 d .
H12A H 0.8443 0.1585 1.1298 0.035 Uiso 1 1 calc R
C9 C 0.8732(3) 0.0426(14) 1.3905(5) 0.0385(18) Uani 1 1 d .
C6 C 0.7469(3) 0.2621(11) 1.1891(5) 0.0264(15) Uani 1 1 d .
C8 C 0.8184(3) 0.1327(13) 1.3387(5) 0.0320(17) Uani 1 1 d .
H8A H 0.7892 0.1631 1.3701 0.038 Uiso 1 1 calc R
C3 C 0.7120(4) 0.7341(14) 1.0854(6) 0.042(2) Uani 1 1 d .
H3A H 0.6861 0.7867 1.0252 0.050 Uiso 1 1 calc R
H3B H 0.7109 0.8190 1.1381 0.050 Uiso 1 1 calc R
C5 C 0.8011(3) 0.5647(14) 1.1621(6) 0.0389(18) Uani 1 1 d .
H5A H 0.8361 0.4958 1.1536 0.047 Uiso 1 1 calc R
H5B H 0.8124 0.6261 1.2251 0.047 Uiso 1 1 calc R
O1W O 0.9481(4) 0.2914(13) 1.7199(9) 0.090(3) Uani 1 1 d .
C4 C 0.7765(4) 0.7096(13) 1.0804(6) 0.0376(19) Uani 1 1 d .
H4A H 0.7991 0.8289 1.0930 0.045 Uiso 1 1 calc R
H4B H 0.7775 0.6592 1.0182 0.045 Uiso 1 1 calc R
N3B N 0.5000 0.810(5) 1.0000 0.065(7) Uiso 0.50 2 d SP
C15 C 0.4463(8) 0.098(3) 1.0065(13) 0.097(5) Uiso 1 1 d .
C16A C 0.5501(11) 0.926(4) 0.9727(17) 0.064(6) Uiso 0.50 1 d P
C16B C 0.5598(12) 0.943(5) 1.048(2) 0.083(7) Uiso 0.50 1 d P
N3A N 0.5071(14) 0.849(5) 1.065(2) 0.043(7) Uiso 0.25 1 d P
N2 N 0.4939(11) 0.203(4) 0.9618(15) 0.080(6) Uiso 0.50 1 d P

loop_
_atom_site_aniso_label
_atom_site_aniso_U_11
_atom_site_aniso_U_22
_atom_site_aniso_U_33
_atom_site_aniso_U_23
_atom_site_aniso_U_13
_atom_site_aniso_U_12
Cd1 0.0209(3) 0.0939(10) 0.0253(3) 0.000 0.0089(2) 0.000
Cd2 0.0256(2) 0.0608(4) 0.0230(2) 0.0047(3) 0.00859(16) -0.0010(3)
O1 0.026(2) 0.084(6) 0.036(3) -0.010(4) 0.007(2) 0.003(3)
O7 0.030(2) 0.095(6) 0.026(2) 0.008(3) 0.011(2) 0.019(3)
O5 0.043(3) 0.073(5) 0.022(2) 0.010(3) 0.003(2) 0.019(3)
C14 0.014(2) 0.054(4) 0.024(3) -0.003(4) 0.004(2) 0.003(4)
N1 0.024(2) 0.044(5) 0.031(3) 0.008(3) 0.009(2) 0.008(3)
O3 0.027(3) 0.037(3) 0.046(3) -0.002(3) 0.013(2) -0.004(2)
C10 0.029(3) 0.037(5) 0.027(3) 0.009(4) 0.006(2) 0.008(4)
O6 0.022(2) 0.057(4) 0.041(3) 0.000(3) 0.009(2) 0.010(3)
O2 0.036(3) 0.059(4) 0.024(2) -0.005(3) 0.010(2) 0.001(3)
O2W 0.057(4) 0.060(5) 0.056(4) 0.008(3) 0.029(3) 0.006(4)
C7 0.027(3) 0.037(4) 0.030(4) 0.005(3) 0.014(3) 0.008(3)
C13 0.046(4) 0.053(7) 0.027(3) 0.001(4) 0.011(3) 0.004(4)
C1 0.029(3) 0.046(5) 0.025(3) 0.005(3) 0.009(3) 0.014(3)
C2 0.026(3) 0.028(4) 0.026(3) 0.006(3) 0.004(3) 0.005(3)
C11 0.025(3) 0.048(5) 0.024(3) -0.001(3) 0.011(3) -0.001(3)
O4 0.076(5) 0.127(7) 0.030(3) 0.020(4) 0.026(3) 0.054(5)
C12 0.029(3) 0.039(4) 0.021(3) 0.007(3) 0.012(3) 0.007(3)
C9 0.039(4) 0.051(5) 0.026(3) 0.009(3) 0.010(3) 0.007(4)
C6 0.032(3) 0.026(4) 0.025(3) 0.004(3) 0.016(3) 0.008(3)
C8 0.028(3) 0.045(5) 0.028(4) 0.002(3) 0.016(3) 0.011(3)
C3 0.043(4) 0.044(5) 0.042(5) 0.005(4) 0.017(4) 0.002(4)
C5 0.031(4) 0.042(5) 0.043(4) 0.005(4) 0.010(3) -0.002(4)
O1W 0.056(4) 0.048(5) 0.177(10) 0.021(6) 0.052(6) 0.004(4)
C4 0.039(4) 0.032(5) 0.042(5) 0.003(4) 0.012(4) -0.006(4)

loop_
_atom_type_symbol
_atom_type_description
_atom_type_scat_dispersion_real
_atom_type_scat_dispersion_imag
_atom_type_scat_source
C C 0.0181 0.0091 'International Tables Vol C Tables 4.2.6.8 and 6.1.1.4'
H H 0.0000 0.0000 'International Tables Vol C Tables 4.2.6.8 and 6.1.1.4'
O O 0.0492 0.0322 'International Tables Vol C Tables 4.2.6.8 and 6.1.1.4'
N N 0.0311 0.0180 'International Tables Vol C Tables 4.2.6.8 and 6.1.1.4'
Cd Cd 0.1185 4.6533 'International Tables Vol C Tables 4.2.6.8 and 6.1.1.4'

loop_
_geom_angle_atom_site_label_1
_geom_angle_atom_site_label_2
_geom_angle_atom_site_label_3
_geom_angle
_geom_angle_site_symmetry_1
_geom_angle_site_symmetry_3
N3B Cd1 N2 166.3(5) . .
N3B Cd1 N2 166.3(5) . 2_657
N2 Cd1 N2 27.5(11) . 2_657
N3B Cd1 O7 87.5(2) . 4_657
N2 Cd1 O7 83.8(6) . 4_657
N2 Cd1 O7 101.2(6) 2_657 4_657
N3B Cd1 O7 87.5(2) . 3_455
N2 Cd1 O7 101.2(6) . 3_455
N2 Cd1 O7 83.8(6) 2_657 3_455
O7 Cd1 O7 175.0(4) 4_657 3_455
N3B Cd1 O1 90.4(2) . 2_657
N2 Cd1 O1 79.6(6) . 2_657
N2 Cd1 O1 99.5(6) 2_657 2_657
O7 Cd1 O1 93.46(17) 4_657 2_657
O7 Cd1 O1 86.58(18) 3_455 2_657
N3B Cd1 O1 90.4(2) . .
N2 Cd1 O1 99.5(6) . .
N2 Cd1 O1 79.6(6) 2_657 .
O7 Cd1 O1 86.58(18) 4_657 .
O7 Cd1 O1 93.46(17) 3_455 .
O1 Cd1 O1 179.1(4) 2_657 .
N3B Cd1 N3A 21.1(7) . .
N2 Cd1 N3A 172.5(9) . .
N2 Cd1 N3A 145.2(9) 2_657 .
O7 Cd1 N3A 102.2(7) 4_657 .
O7 Cd1 N3A 73.0(7) 3_455 .
O1 Cd1 N3A 104.3(7) 2_657 .
O1 Cd1 N3A 76.5(7) . .
N3B Cd1 N3A 21.1(7) . 2_657
N2 Cd1 N3A 145.2(9) . 2_657
N2 Cd1 N3A 172.5(9) 2_657 2_657
O7 Cd1 N3A 73.0(7) 4_657 2_657
O7 Cd1 N3A 102.2(7) 3_455 2_657
O1 Cd1 N3A 76.5(7) 2_657 2_657
O1 Cd1 N3A 104.3(7) . 2_657
N3A Cd1 N3A 42.1(14) . 2_657
O6 Cd2 O2 133.33(19) 2_758 4_648
O6 Cd2 O1W 89.0(3) 2_758 .
O2 Cd2 O1W 89.9(3) 4_648 .
O6 Cd2 O4 141.0(2) 2_758 .
O2 Cd2 O4 85.4(2) 4_648 .
O1W Cd2 O4 86.6(4) . .
O6 Cd2 O5 89.0(2) 2_758 .
O2 Cd2 O5 136.43(18) 4_648 .
O1W Cd2 O5 102.6(3) . .
O4 Cd2 O5 54.5(2) . .
O6 Cd2 O2W 87.5(2) 2_758 .
O2 Cd2 O2W 84.1(2) 4_648 .
O1W Cd2 O2W 167.9(4) . .
O4 Cd2 O2W 103.3(3) . .
O5 Cd2 O2W 88.9(2) . .
O6 Cd2 O1 80.84(19) 2_758 4_648
O2 Cd2 O1 52.85(17) 4_648 4_648
O1W Cd2 O1 82.2(3) . 4_648
O4 Cd2 O1 136.5(2) . 4_648
O5 Cd2 O1 168.8(2) . 4_648
O2W Cd2 O1 85.8(2) . 4_648
O6 Cd2 C13 115.3(2) 2_758 .
O2 Cd2 C13 111.3(2) 4_648 .
O1W Cd2 C13 93.7(4) . .
O4 Cd2 C13 26.9(2) . .
O5 Cd2 C13 27.7(2) . .
O2W Cd2 C13 98.2(3) . .
O1 Cd2 C13 163.4(2) 4_648 .
C1 O1 Cd1 154.2(5) . .
C1 O1 Cd2 84.2(4) . 4_658
Cd1 O1 Cd2 120.6(2) . 4_658
C14 O7 Cd1 129.4(4) . 3_545
C13 O5 Cd2 91.1(5) . .
O7 C14 O6 123.7(6) . .
O7 C14 C11 118.0(7) . .
O6 C14 C11 118.2(6) . .
C6 N1 C5 128.3(6) . .
C6 N1 C2 117.8(6) . .
C5 N1 C2 113.2(7) . .
C9 C10 C11 120.4(6) . .
C14 O6 Cd2 125.8(6) . 2_758
C1 O2 Cd2 100.0(5) . 4_658
C12 C7 C8 119.4(7) . .
C12 C7 C6 122.2(6) . .
C8 C7 C6 118.2(6) . .
O4 C13 O5 120.5(7) . .
O4 C13 C9 119.9(8) . .
O5 C13 C9 119.5(7) . .
O4 C13 Cd2 59.5(4) . .
O5 C13 Cd2 61.2(4) . .
C9 C13 Cd2 175.7(7) . .
O2 C1 O1 122.3(6) . .
O2 C1 C2 118.7(6) . .
O1 C1 C2 118.8(6) . .
N1 C2 C1 112.4(5) . .
N1 C2 C3 101.1(6) . .
C1 C2 C3 111.5(7) . .
C12 C11 C10 119.9(6) . .
C12 C11 C14 118.4(6) . .
C10 C11 C14 121.7(6) . .
C13 O4 Cd2 93.6(5) . .
C7 C12 C11 120.3(7) . .
C10 C9 C8 119.3(6) . .
C10 C9 C13 121.6(7) . .
C8 C9 C13 118.9(7) . .
O3 C6 N1 122.9(7) . .
O3 C6 C7 121.1(7) . .
N1 C6 C7 116.0(6) . .
C7 C8 C9 120.6(6) . .
C4 C3 C2 105.5(7) . .
N1 C5 C4 101.6(6) . .
C3 C4 C5 100.7(7) . .
N3A N3B N3A 146(6) 2_657 .
N3A N3B C16A 61(2) 2_657 .
N3A N3B C16A 100(3) . .
N3A N3B C16A 100(3) 2_657 2_657
N3A N3B C16A 61(2) . 2_657
C16A N3B C16A 117(3) . 2_657
N3A N3B C16B 98(3) 2_657 .
N3A N3B C16B 62(2) . .
C16A N3B C16B 38.7(13) . .
C16A N3B C16B 100(2) 2_657 .
N3A N3B C16B 62(2) 2_657 2_657
N3A N3B C16B 98(3) . 2_657
C16A N3B C16B 100(2) . 2_657
C16A N3B C16B 38.7(13) 2_657 2_657
C16B N3B C16B 110(3) . 2_657
N3A N3B Cd1 107(3) 2_657 .
N3A N3B Cd1 107(3) . .
C16A N3B Cd1 121.7(14) . .
C16A N3B Cd1 121.7(14) 2_657 .
C16B N3B Cd1 124.9(15) . .
C16B N3B Cd1 124.9(15) 2_657 .
C16B C15 C16A 48.5(18) 2_647 2_647
C16B C15 N2 121(2) 2_647 2_657
C16A C15 N2 114(2) 2_647 2_657
C16B C15 N2 95.8(18) 2_647 .
C16A C15 N2 123(2) 2_647 .
N2 C15 N2 39.8(16) 2_657 .
C16B C16A C15 70(3) . 2_667
C16B C16A N3B 75(2) . .
C15 C16A N3B 117(2) 2_667 .
C16B C16A N3A 111(3) . 2_657
C15 C16A N3A 118(2) 2_667 2_657
N3B C16A N3A 37.4(14) . 2_657
C16B C16A N3A 47(2) . .
C15 C16A N3A 97(2) 2_667 .
N3B C16A N3A 28.7(11) . .
N3A C16A N3A 64(2) 2_657 .
C16A C16B C15 62(2) . 2_667
C16A C16B N3A 100(3) . .
C15 C16B N3A 121(3) 2_667 .
C16A C16B N2 95(3) . 2_667
C15 C16B N2 46.8(14) 2_667 2_667
N3A C16B N2 85.1(19) . 2_667
C16A C16B N3B 66(2) . .
C15 C16B N3B 106(2) 2_667 .
N3A C16B N3B 35.1(14) . .
N2 C16B N3B 93.7(17) 2_667 .
N3B N3A C16A 81(3) . 2_657
N3B N3A C16B 83(3) . .
C16A N3A C16B 120(3) 2_657 .
N3B N3A C16A 51(2) . .
C16A N3A C16A 103(2) 2_657 .
C16B N3A C16A 32.3(14) . .
N3B N3A N3A 17(3) . 2_657
C16A N3A N3A 74(2) 2_657 2_657
C16B N3A N3A 75(2) . 2_657
C16A N3A N3A 42.6(15) . 2_657
N3B N3A Cd1 52(3) . .
C16A N3A Cd1 105.4(19) 2_657 .
C16B N3A Cd1 109(2) . .
C16A N3A Cd1 89.6(14) . .
N3A N3A Cd1 68.9(7) 2_657 .
N2 N2 C15 75(2) 2_657 2_657
N2 N2 C15 65(2) 2_657 .
C15 N2 C15 109(2) 2_657 .
N2 N2 C16B 92.6(17) 2_657 2_647
C15 N2 C16B 93.3(16) 2_657 2_647
C15 N2 C16B 37.4(11) . 2_647
N2 N2 Cd1 76.3(5) 2_657 .
C15 N2 Cd1 114.4(15) 2_657 .
C15 N2 Cd1 110.4(14) . .
C16B N2 Cd1 145.4(14) 2_647 .

loop_
_geom_bond_atom_site_label_1
_geom_bond_atom_site_label_2
_geom_bond_distance
_geom_bond_site_symmetry_2
Cd1 N3B 2.08(3) .
Cd1 N2 2.22(3) .
Cd1 N2 2.22(2) 2_657
Cd1 O7 2.345(5) 4_657
Cd1 O7 2.345(5) 3_455
Cd1 O1 2.365(5) 2_657
Cd1 O1 2.365(5) .
Cd1 N3A 2.53(3) .
Cd1 N3A 2.53(3) 2_657
Cd2 O6 2.241(5) 2_758
Cd2 O2 2.278(5) 4_648
Cd2 O1W 2.331(10) .
Cd2 O4 2.340(6) .
Cd2 O5 2.375(5) .
Cd2 O2W 2.391(8) .
Cd2 O1 2.609(5) 4_648
Cd2 C13 2.710(7) .
O1 C1 1.259(9) .
O1 Cd2 2.609(5) 4_658
O7 C14 1.236(8) .
O7 Cd1 2.345(5) 3_545
O5 C13 1.259(10) .
C14 O6 1.275(10) .
C14 C11 1.514(9) .
N1 C6 1.367(11) .
N1 C5 1.452(10) .
N1 C2 1.463(8) .
O3 C6 1.215(9) .
C10 C9 1.377(10) .
C10 C11 1.395(9) .
O6 Cd2 2.241(5) 2_758
O2 C1 1.247(9) .
O2 Cd2 2.278(5) 4_658
C7 C12 1.394(10) .
C7 C8 1.380(10) .
C7 C6 1.499(10) .
C13 O4 1.229(10) .
C13 C9 1.490(10) .
C1 C2 1.519(9) .
C2 C3 1.536(12) .
C11 C12 1.386(10) .
C9 C8 1.407(11) .
C3 C4 1.504(11) .
C5 C4 1.532(12) .
N3B N3A 0.95(3) 2_657
N3B N3A 0.95(3) .
N3B C16A 1.54(3) .
N3B C16A 1.54(3) 2_657
N3B C16B 1.64(3) .
N3B C16B 1.64(3) 2_657
C15 C16B 1.33(4) 2_647
C15 C16A 1.24(3) 2_647
C15 N2 1.50(3) 2_657
C15 N2 1.59(3) .
C16A C16B 1.06(3) .
C16A C15 1.24(3) 2_667
C16A N3A 1.37(4) 2_657
C16A N3A 1.95(4) .
C16B C15 1.33(4) 2_667
C16B N3A 1.45(4) .
C16B N2 2.17(4) 2_667
N3A C16A 1.37(4) 2_657
N3A N3A 1.82(6) 2_657
N2 N2 1.06(4) 2_657
N2 C15 1.50(3) 2_657
N2 C16B 2.17(4) 2_647

loop_
_platon_squeeze_void_nr
_platon_squeeze_void_average_x
_platon_squeeze_void_average_y
_platon_squeeze_void_average_z
_platon_squeeze_void_volume
_platon_squeeze_void_count_electrons
_platon_squeeze_void_content
1 0.446 0.027 0.500 480 172 ' '
